data_1562497
loop_
_publ_author_name
'Bang, Seong-eun'
'Pan, Zhi'
'Kim, Yeong Hun'
'Lee, Dong Woo'
'Ok, Kang Min'

_publ_section_title
;
 Y2MoSe3O12 and Y2MoTe3O12: Solid-state synthesis, structure
 determination, and characterization of two new quaternary mixed metal
 oxides containing asymmetric coordination environment
;
_journal_name_full 'Journal of Solid State Chemistry'
_journal_page_first 65
_journal_page_last 70
_journal_paper_doi 10.1016/j.jssc.2013.10.002
_journal_volume 208
_journal_year 2013
_chemical_formula_sum 'Mo O12 Se3 Y2'
_chemical_formula_weight 702.64
_space_group_IT_number 2
_space_group_name_Hall '-P 1'
_space_group_name_H-M_alt 'P -1'
_symmetry_cell_setting triclinic
_symmetry_space_group_name_H-M 'P -1'
_atom_sites_solution_primary direct
_atom_sites_solution_secondary difmap
_cell_angle_alpha 84.831(3)
_cell_angle_beta 73.025(2)
_cell_angle_gamma 86.553(2)
_cell_formula_units_Z 2
_cell_length_a 6.4887(3)
_cell_length_b 7.0621(3)
_cell_length_c 10.7576(4)
_cell_measurement_temperature 298.0(2)
_cell_volume 469.26(3)
_computing_structure_refinement 'SHELXL-97 (Sheldrick, 1997)'
_diffrn_ambient_temperature 298.0(2)
_diffrn_measured_fraction_theta_full 0.967
_diffrn_measured_fraction_theta_max 0.967
_diffrn_measurement_device_type 'Bruker SMART Breeze'
_diffrn_measurement_method CCD
_diffrn_radiation_monochromator graphite
_diffrn_radiation_type MoK\a
_diffrn_radiation_wavelength 0.71073
_diffrn_reflns_av_R_equivalents 0.0634
_diffrn_reflns_av_unetI/netI 0.0719
_diffrn_reflns_limit_h_max 8
_diffrn_reflns_limit_h_min -8
_diffrn_reflns_limit_k_max 9
_diffrn_reflns_limit_k_min -9
_diffrn_reflns_limit_l_max 14
_diffrn_reflns_limit_l_min -14
_diffrn_reflns_number 8463
_diffrn_reflns_theta_full 28.36
_diffrn_reflns_theta_max 28.36
_diffrn_reflns_theta_min 1.99
_exptl_absorpt_coefficient_mu 25.282
_exptl_absorpt_correction_T_max 0.63
_exptl_absorpt_correction_T_min 0.47
_exptl_absorpt_correction_type empirical
_exptl_absorpt_process_details
; 
 SADABS(Blessing, 1995) 
;
_exptl_crystal_colour Colorless
_exptl_crystal_density_diffrn 4.973
_exptl_crystal_density_method 'not measured'
_exptl_crystal_description Plate
_exptl_crystal_F_000 636
_exptl_crystal_size_max 0.034
_exptl_crystal_size_mid 0.025
_exptl_crystal_size_min 0.018
_refine_diff_density_max 1.025
_refine_diff_density_min -1.286
_refine_diff_density_rms 0.272
_refine_ls_extinction_coef 0.00091(12)
_refine_ls_extinction_expression Fc^*^=kFc[1+0.001xFc^2^\l^3^/sin(2\q)]^-1/4^
_refine_ls_extinction_method SHELXL
_refine_ls_goodness_of_fit_ref 0.894
_refine_ls_matrix_type full
_refine_ls_number_parameters 164
_refine_ls_number_reflns 2283
_refine_ls_number_restraints 0
_refine_ls_restrained_S_all 0.894
_refine_ls_R_factor_all 0.0485
_refine_ls_R_factor_gt 0.0305
_refine_ls_shift/su_max 0.001
_refine_ls_shift/su_mean 0
_refine_ls_structure_factor_coef Fsqd
_refine_ls_weighting_details 'calc w=1/[\s^2^(Fo^2^)+(0.0075P)^2^+0.0000P] where P=(Fo^2^+2Fc^2^)/3'
_refine_ls_weighting_scheme calc
_refine_ls_wR_factor_gt 0.045
_refine_ls_wR_factor_ref 0.0479
_reflns_number_gt 1723
_reflns_number_total 2283
_reflns_threshold_expression >2s\(I)
_cod_data_source_file JSSC-2013-208-65.cif
_cod_data_source_block Y2MoSe3O12
_cod_depositor_comments
;
The following automatic conversions were performed:

data item '_exptl_absorpt_correction_type' value 'EMPIRICAL' was
changed to 'empirical' in accordance with the built-in table derived
from the CIF Core dictionary named 'cif_core.dic' version 2.4.5 last
updated on 2014-11-21.

data item '_symmetry_cell_setting' value 'Triclinic' was changed to
'triclinic' in accordance with the built-in table derived from the
CIF Core dictionary named 'cif_core.dic' version 2.4.5 last updated
on 2014-11-21.

Automatic conversion script
Id: cif_fix_values 8369 2020-08-20 11:38:08Z andrius 
;
_cod_original_sg_symbol_H-M P-1
_cod_database_code 1562497

loop_
_symmetry_equiv_pos_as_xyz
'x, y, z'
'-x, -y, -z'

loop_
_atom_site_label
_atom_site_type_symbol
_atom_site_fract_x
_atom_site_fract_y
_atom_site_fract_z
_atom_site_U_iso_or_equiv
_atom_site_adp_type
_atom_site_occupancy
_atom_site_symmetry_multiplicity
_atom_site_calc_flag
_atom_site_refinement_flags
_atom_site_disorder_assembly
_atom_site_disorder_group
Mo1 Mo 0.27878(8) 0.10853(7) 0.79373(5) 0.00776(13) Uani 1 1 d . . .
Y1 Y 0.26765(9) 0.36160(8) 0.48962(6) 0.00807(14) Uani 1 1 d . . .
Y2 Y -0.20187(9) 0.81671(8) 0.83141(6) 0.00813(15) Uani 1 1 d . . .
Se1 Se -0.20266(9) 0.33872(8) 0.78383(6) 0.00767(14) Uani 1 1 d . . .
Se2 Se -0.65892(9) 0.63700(8) 0.85853(6) 0.00882(15) Uani 1 1 d . . .
Se3 Se 0.21362(9) 0.86028(8) 0.50678(6) 0.00764(14) Uani 1 1 d . . .
O1 O 0.3093(6) 0.3271(5) 0.7011(4) 0.0076(9) Uani 1 1 d . . .
O2 O 0.2814(6) 0.0394(5) 0.5832(4) 0.0103(9) Uani 1 1 d . . .
O3 O 0.5468(6) 0.0261(5) 0.7666(4) 0.0123(10) Uani 1 1 d . . .
O4 O 0.1763(6) -0.1729(5) 0.8219(4) 0.0100(9) Uani 1 1 d . . .
O5 O 0.2140(6) 0.1668(6) 0.9537(4) 0.0130(10) Uani 1 1 d . . .
O6 O -0.0602(6) 0.1278(5) 0.8038(4) 0.0110(9) Uani 1 1 d . . .
O7 O -0.0988(6) 0.4986(5) 0.8517(4) 0.0114(9) Uani 1 1 d . . .
O8 O -0.0825(6) 0.4000(5) 0.6185(4) 0.0087(9) Uani 1 1 d . . .
O9 O -0.5523(6) 0.7285(6) 0.9628(4) 0.0116(9) Uani 1 1 d . . .
O10 O -0.4273(6) 0.6550(6) 0.7302(4) 0.0099(9) Uani 1 1 d . . .
O11 O -0.0407(6) 0.8081(6) 0.6066(4) 0.0088(9) Uani 1 1 d . . .
O12 O 0.3590(6) 0.6632(5) 0.5404(4) 0.0096(9) Uani 1 1 d . . .

loop_
_atom_site_aniso_label
_atom_site_aniso_U_11
_atom_site_aniso_U_22
_atom_site_aniso_U_33
_atom_site_aniso_U_23
_atom_site_aniso_U_13
_atom_site_aniso_U_12
Mo1 0.0067(3) 0.0087(3) 0.0087(3) -0.0008(2) -0.0034(2) -0.0001(2)
Y1 0.0077(3) 0.0088(3) 0.0082(3) -0.0012(3) -0.0030(2) 0.0003(2)
Y2 0.0078(3) 0.0087(3) 0.0082(3) -0.0011(3) -0.0029(2) 0.0001(2)
Se1 0.0084(3) 0.0076(3) 0.0071(3) -0.0005(3) -0.0026(2) 0.0009(2)
Se2 0.0075(3) 0.0086(3) 0.0101(4) -0.0001(3) -0.0024(3) 0.0002(2)
Se3 0.0073(3) 0.0072(3) 0.0085(3) -0.0009(3) -0.0023(3) 0.0003(2)
O1 0.012(2) 0.004(2) 0.007(2) 0.0030(17) -0.0037(18) 0.0015(17)
O2 0.012(2) 0.008(2) 0.012(2) 0.0011(19) -0.0057(19) -0.0007(18)
O3 0.007(2) 0.010(2) 0.020(3) -0.0002(19) -0.0043(19) 0.0027(17)
O4 0.004(2) 0.012(2) 0.013(2) -0.0018(19) -0.0033(18) 0.0023(17)
O5 0.015(2) 0.019(2) 0.006(2) 0.0007(19) -0.0046(19) -0.0048(19)
O6 0.011(2) 0.008(2) 0.016(3) -0.0033(19) -0.0063(19) 0.0014(18)
O7 0.012(2) 0.009(2) 0.014(2) -0.0008(19) -0.0056(19) -0.0027(18)
O8 0.009(2) 0.011(2) 0.008(2) -0.0029(18) -0.0046(18) 0.0026(17)
O9 0.010(2) 0.016(2) 0.010(2) -0.0034(19) -0.0044(18) -0.0011(18)
O10 0.005(2) 0.015(2) 0.008(2) -0.0017(19) 0.0011(17) -0.0008(18)
O11 0.006(2) 0.013(2) 0.006(2) -0.0005(18) 0.0013(17) -0.0029(17)
O12 0.009(2) 0.008(2) 0.014(2) -0.0014(18) -0.0066(19) 0.0009(17)

loop_
_atom_type_symbol
_atom_type_description
_atom_type_scat_dispersion_real
_atom_type_scat_dispersion_imag
_atom_type_scat_source
O O 0.0106 0.006 'International Tables Vol C Tables 4.2.6.8 and 6.1.1.4'
Se Se -0.0929 2.2259 'International Tables Vol C Tables 4.2.6.8 and 6.1.1.4'
Y Y -2.7962 3.5667 'International Tables Vol C Tables 4.2.6.8 and 6.1.1.4'
Mo Mo -1.6832 0.6857 'International Tables Vol C Tables 4.2.6.8 and 6.1.1.4'

loop_
_geom_angle_atom_site_label_1
_geom_angle_atom_site_label_2
_geom_angle_atom_site_label_3
_geom_angle
_geom_angle_site_symmetry_1
_geom_angle_site_symmetry_3
O5 Mo1 O1 104.81(18) . .
O5 Mo1 O3 101.56(19) . .
O1 Mo1 O3 101.69(18) . .
O5 Mo1 O4 100.33(17) . .
O1 Mo1 O4 149.11(16) . .
O3 Mo1 O4 90.40(16) . .
O5 Mo1 O6 89.76(17) . .
O1 Mo1 O6 88.29(16) . .
O3 Mo1 O6 162.29(16) . .
O4 Mo1 O6 74.06(14) . .
O5 Mo1 O2 166.86(17) . .
O1 Mo1 O2 74.56(15) . .
O3 Mo1 O2 91.34(16) . .
O4 Mo1 O2 76.87(14) . .
O6 Mo1 O2 77.12(14) . .
O5 Mo1 Y1 134.81(14) . .
O1 Mo1 Y1 33.78(12) . .
O3 Mo1 Y1 104.26(14) . .
O4 Mo1 Y1 115.79(11) . .
O6 Mo1 Y1 76.01(11) . .
O2 Mo1 Y1 41.50(9) . .
O10 Y1 O8 134.53(13) 2_566 .
O10 Y1 O12 73.44(13) 2_566 2_666
O8 Y1 O12 151.92(13) . 2_666
O10 Y1 O1 147.27(14) 2_566 .
O8 Y1 O1 77.93(13) . .
O12 Y1 O1 74.50(13) 2_666 .
O10 Y1 O12 105.84(13) 2_566 .
O8 Y1 O12 91.41(13) . .
O12 Y1 O12 75.06(15) 2_666 .
O1 Y1 O12 71.72(13) . .
O10 Y1 O2 105.13(14) 2_566 .
O8 Y1 O2 90.03(13) . .
O12 Y1 O2 82.78(13) 2_666 .
O1 Y1 O2 64.13(13) . .
O12 Y1 O2 134.44(13) . .
O10 Y1 O8 73.78(13) 2_566 2_566
O8 Y1 O8 71.26(15) . 2_566
O12 Y1 O8 125.70(13) 2_666 2_566
O1 Y1 O8 132.53(13) . 2_566
O12 Y1 O8 73.84(12) . 2_566
O2 Y1 O8 147.67(12) . 2_566
O10 Y1 O11 69.54(12) 2_566 2_566
O8 Y1 O11 73.10(13) . 2_566
O12 Y1 O11 130.37(13) 2_666 2_566
O1 Y1 O11 130.36(13) . 2_566
O12 Y1 O11 146.51(14) . 2_566
O2 Y1 O11 76.36(13) . 2_566
O8 Y1 O11 73.09(12) 2_566 2_566
O10 Y1 Mo1 139.32(10) 2_566 .
O8 Y1 Mo1 77.14(10) . .
O12 Y1 Mo1 79.93(10) 2_666 .
O1 Y1 Mo1 24.36(9) . .
O12 Y1 Mo1 96.07(9) . .
O2 Y1 Mo1 40.33(9) . .
O8 Y1 Mo1 146.36(9) 2_566 .
O11 Y1 Mo1 108.58(9) 2_566 .
O10 Y1 Y1 89.78(9) 2_566 2_666
O8 Y1 Y1 124.49(9) . 2_666
O12 Y1 Y1 37.98(9) 2_666 2_666
O1 Y1 Y1 68.50(9) . 2_666
O12 Y1 Y1 37.08(9) . 2_666
O2 Y1 Y1 111.56(9) . 2_666
O8 Y1 Y1 100.77(9) 2_566 2_666
O11 Y1 Y1 159.29(9) 2_566 2_666
Mo1 Y1 Y1 87.61(2) . 2_666
O10 Y1 Y1 104.18(10) 2_566 2_566
O8 Y1 Y1 36.62(10) . 2_566
O12 Y1 Y1 153.78(10) 2_666 2_566
O1 Y1 Y1 107.47(10) . 2_566
O12 Y1 Y1 80.76(9) . 2_566
O2 Y1 Y1 122.18(9) . 2_566
O8 Y1 Y1 34.64(9) 2_566 2_566
O11 Y1 Y1 69.04(9) 2_566 2_566
Mo1 Y1 Y1 113.00(2) . 2_566
Y1 Y1 Y1 117.23(3) 2_666 2_566
O10 Y1 Y2 35.42(9) 2_566 2_566
O8 Y1 Y2 103.54(9) . 2_566
O12 Y1 Y2 103.73(9) 2_666 2_566
O1 Y1 Y2 155.45(9) . 2_566
O12 Y1 Y2 132.18(9) . 2_566
O2 Y1 Y2 91.32(9) . 2_566
O8 Y1 Y2 68.88(9) 2_566 2_566
O11 Y1 Y2 34.14(9) 2_566 2_566
Mo1 Y1 Y2 131.324(19) . 2_566
Y1 Y1 Y2 125.16(3) 2_666 2_566
Y1 Y1 Y2 85.04(2) 2_566 2_566
O5 Y2 O7 88.01(15) 2_567 .
O5 Y2 O11 156.53(14) 2_567 .
O7 Y2 O11 87.38(14) . .
O5 Y2 O3 112.99(15) 2_567 1_465
O7 Y2 O3 143.20(13) . 1_465
O11 Y2 O3 83.63(14) . 1_465
O5 Y2 O9 72.21(13) 2_567 .
O7 Y2 O9 86.88(14) . .
O11 Y2 O9 130.42(13) . .
O3 Y2 O9 72.58(14) 1_465 .
O5 Y2 O6 84.01(13) 2_567 1_565
O7 Y2 O6 141.22(13) . 1_565
O11 Y2 O6 85.26(13) . 1_565
O3 Y2 O6 73.46(13) 1_465 1_565
O9 Y2 O6 125.80(14) . 1_565
O5 Y2 O4 76.92(13) 2_567 1_565
O7 Y2 O4 76.81(13) . 1_565
O11 Y2 O4 79.62(13) . 1_565
O3 Y2 O4 135.57(13) 1_465 1_565
O9 Y2 O4 145.45(14) . 1_565
O6 Y2 O4 64.41(13) 1_565 1_565
O5 Y2 O10 131.75(13) 2_567 .
O7 Y2 O10 75.75(13) . .
O11 Y2 O10 68.90(12) . .
O3 Y2 O10 67.71(13) 1_465 .
O9 Y2 O10 61.95(12) . .
O6 Y2 O10 134.97(13) 1_565 .
O4 Y2 O10 138.71(13) 1_565 .
O5 Y2 Se2 101.86(10) 2_567 .
O7 Y2 Se2 81.79(9) . .
O11 Y2 Se2 100.23(9) . .
O3 Y2 Se2 64.98(9) 1_465 .
O9 Y2 Se2 30.27(9) . .
O6 Y2 Se2 136.99(10) 1_565 .
O4 Y2 Se2 158.59(9) 1_565 .
O10 Y2 Se2 31.78(9) . .
O5 Y2 Y1 162.08(10) 2_567 2_566
O7 Y2 Y1 78.76(10) . 2_566
O11 Y2 Y1 35.93(9) . 2_566
O3 Y2 Y1 73.12(10) 1_465 2_566
O9 Y2 Y1 94.83(9) . 2_566
O6 Y2 Y1 113.86(10) 1_565 2_566
O4 Y2 Y1 111.16(9) 1_565 2_566
O10 Y2 Y1 33.00(9) . 2_566
Se2 Y2 Y1 64.563(16) . 2_566
O7 Se1 O6 104.72(18) . .
O7 Se1 O8 100.87(18) . .
O6 Se1 O8 100.18(18) . .
O9 Se2 O10 94.34(18) . .
O9 Se2 O4 102.15(19) . 1_465
O10 Se2 O4 103.25(19) . 1_465
O9 Se2 Y2 46.03(13) . .
O10 Se2 Y2 48.47(12) . .
O4 Se2 Y2 105.65(12) 1_465 .
O12 Se3 O2 105.94(18) . 1_565
O12 Se3 O11 101.03(19) . .
O2 Se3 O11 101.87(18) 1_565 .
Mo1 O1 Y1 121.87(18) . .
Se3 O2 Mo1 139.4(2) 1_545 .
Se3 O2 Y1 118.47(19) 1_545 .
Mo1 O2 Y1 98.17(13) . .
Mo1 O3 Y2 148.3(2) . 1_645
Se2 O4 Mo1 121.25(19) 1_645 .
Se2 O4 Y2 126.82(19) 1_645 1_545
Mo1 O4 Y2 111.20(17) . 1_545
Mo1 O5 Y2 164.3(2) . 2_567
Se1 O6 Mo1 124.47(19) . .
Se1 O6 Y2 125.09(19) . 1_545
Mo1 O6 Y2 110.31(16) . 1_545
Se1 O7 Y2 119.7(2) . .
Se1 O8 Y1 131.4(2) . .
Se1 O8 Y1 117.52(18) . 2_566
Y1 O8 Y1 108.74(15) . 2_566
Se2 O9 Y2 103.71(18) . .
Se2 O10 Y1 147.5(2) . 2_566
Se2 O10 Y2 99.75(16) . .
Y1 O10 Y2 111.58(15) 2_566 .
Se3 O11 Y2 132.83(19) . .
Se3 O11 Y1 116.21(18) . 2_566
Y2 O11 Y1 109.94(14) . 2_566
Se3 O12 Y1 126.9(2) . 2_666
Se3 O12 Y1 118.07(18) . .
Y1 O12 Y1 104.94(15) 2_666 .

loop_
_geom_bond_atom_site_label_1
_geom_bond_atom_site_label_2
_geom_bond_distance
_geom_bond_site_symmetry_2
Mo1 O5 1.730(4) .
Mo1 O1 1.749(4) .
Mo1 O3 1.750(4) .
Mo1 O4 2.102(4) .
Mo1 O6 2.167(4) .
Mo1 O2 2.355(4) .
Mo1 Y1 3.6015(8) .
Y1 O10 2.298(4) 2_566
Y1 O8 2.305(4) .
Y1 O12 2.347(4) 2_666
Y1 O1 2.358(4) .
Y1 O12 2.396(4) .
Y1 O2 2.411(4) .
Y1 O8 2.419(4) 2_566
Y1 O11 2.450(4) 2_566
Y1 Y1 3.7608(11) 2_666
Y1 Y1 3.8399(12) 2_566
Y1 Y2 3.9247(8) 2_566
Y2 O5 2.303(4) 2_567
Y2 O7 2.315(4) .
Y2 O11 2.343(4) .
Y2 O3 2.350(4) 1_465
Y2 O9 2.386(4) .
Y2 O6 2.393(4) 1_565
Y2 O4 2.431(4) 1_565
Y2 O10 2.446(4) .
Y2 Se2 3.2205(8) .
Y2 Y1 3.9247(8) 2_566
Se1 O7 1.670(4) .
Se1 O6 1.735(4) .
Se1 O8 1.747(4) .
Se2 O9 1.671(4) .
Se2 O10 1.721(4) .
Se2 O4 1.755(4) 1_465
Se3 O12 1.705(4) .
Se3 O2 1.713(4) 1_565
Se3 O11 1.726(4) .
O2 Se3 1.713(4) 1_545
O3 Y2 2.350(4) 1_645
O4 Se2 1.755(4) 1_645
O4 Y2 2.431(4) 1_545
O5 Y2 2.303(4) 2_567
O6 Y2 2.393(4) 1_545
O8 Y1 2.419(4) 2_566
O10 Y1 2.298(4) 2_566
O11 Y1 2.450(4) 2_566
O12 Y1 2.347(4) 2_666
